data_4515368
loop_
_publ_author_name
'Sui, Qi'
'Li, Peng'
'Yang, Ning-Ning'
'Gong, Teng'
'Bu, Ran'
'Gao, En-Qing'

_publ_section_title
;
 Differentiable Detection of Volatile Amines with a Viologen-Derived
 Metal-Organic Material.
;
_journal_issue 13
_journal_name_full 'ACS applied materials &amp; interfaces'
_journal_page_first 11056
_journal_page_last 11062
_journal_paper_doi 10.1021/acsami.8b01314
_journal_volume 10
_journal_year 2018
_chemical_formula_sum 'C48 H54 Cd2 Cl N7 O28'
_chemical_formula_weight 1437.23
_space_group_crystal_system monoclinic
_space_group_IT_number 14
_space_group_name_Hall '-P 2ybc'
_space_group_name_H-M_alt 'P 1 21/c 1'
_atom_sites_solution_hydrogens mixed
_audit_creation_method SHELXL-2014
_cell_angle_alpha 90
_cell_angle_beta 101.3530(10)
_cell_angle_gamma 90
_cell_formula_units_Z 2
_cell_length_a 9.7499(2)
_cell_length_b 18.3486(4)
_cell_length_c 16.6672(4)
_cell_measurement_reflns_used 9279
_cell_measurement_temperature 173(2)
_cell_measurement_theta_max 68.284
_cell_measurement_theta_min 3.622
_cell_volume 2923.37(11)
_computing_cell_refinement 'Bruker SMART'
_computing_data_collection 'Bruker SMART'
_computing_data_reduction 'Bruker SAINT'
_computing_molecular_graphics 'Bruker SHELXTL'
_computing_publication_material 'Bruker SHELXTL'
_computing_structure_refinement 'SHELXL-2014 (Sheldrick, 2014)'
_computing_structure_solution 'Bruker SHELXTL'
_diffrn_ambient_temperature 173(2)
_diffrn_measured_fraction_theta_full 0.993
_diffrn_measured_fraction_theta_max 0.991
_diffrn_measurement_device_type 'CCD area detector'
_diffrn_measurement_method 'phi and omega scans'
_diffrn_radiation_type CuK\a
_diffrn_radiation_wavelength 1.54178
_diffrn_reflns_av_R_equivalents 0.0583
_diffrn_reflns_av_unetI/netI 0.0390
_diffrn_reflns_Laue_measured_fraction_full 0.993
_diffrn_reflns_Laue_measured_fraction_max 0.991
_diffrn_reflns_limit_h_max 11
_diffrn_reflns_limit_h_min -11
_diffrn_reflns_limit_k_max 22
_diffrn_reflns_limit_k_min -22
_diffrn_reflns_limit_l_max 18
_diffrn_reflns_limit_l_min -20
_diffrn_reflns_number 26884
_diffrn_reflns_point_group_measured_fraction_full 0.993
_diffrn_reflns_point_group_measured_fraction_max 0.991
_diffrn_reflns_theta_full 67.679
_diffrn_reflns_theta_max 68.308
_diffrn_reflns_theta_min 3.622
_exptl_absorpt_coefficient_mu 7.068
_exptl_absorpt_correction_T_max 0.7531
_exptl_absorpt_correction_T_min 0.6493
_exptl_absorpt_correction_type multi-scan
_exptl_absorpt_process_details SADABS
_exptl_crystal_colour red
_exptl_crystal_density_diffrn 1.633
_exptl_crystal_density_method 'not measured'
_exptl_crystal_description prism
_exptl_crystal_F_000 1456
_exptl_crystal_size_max 0.40
_exptl_crystal_size_mid 0.35
_exptl_crystal_size_min 0.32
_platon_squeeze_details
;
TITL 1         P 21/c       R = 0.11
CELL    9.7499   18.3486   16.6672     90.00    101.35     90.00
SPGR P21/c
# Solvent Accessible Volume =       673
# Electrons Found in S.A.V. =       250
# Note: Atoms in Void are Labelled as Cxxx and Qxxx for all Others
C101 0.376 0.663 0.339 !       6.19 eA-3
Q102 0.310 0.495 0.319 !       5.23 eA-3
Q103 0.816 0.990 0.347 !       4.44 eA-3
C104 0.543 0.370 0.090 !       3.38 eA-3
C105 0.261 0.515 0.016 !       2.51 eA-3
Q106 0.280 0.016 0.299 !       1.98 eA-3
Q107 0.839 0.500 0.188 !       1.82 eA-3
C108 0.489 0.956 0.444 !       1.81 eA-3
Q109 0.133 0.514 0.259 !       1.36 eA-3
Q110 0.616 0.998 0.294 !       1.15 eA-3
C111 0.726 1.000 0.415 !       1.15 eA-3
C112 0.368 0.920 0.483 !       1.14 eA-3
C113 0.554 0.452 0.081 !       1.12 eA-3
Q114 0.998 0.498 0.211 !       1.03 eA-3
C115 0.655 0.983 0.329 !       1.02 eA-3
Q116 0.628 0.503 0.203 !       0.98 eA-3
Q117 0.309 0.972 0.919 !       0.91 eA-3
Q118 0.917 0.547 0.137 !       0.91 eA-3
Q119 0.434 0.542 0.262 !       0.87 eA-3
Q120 0.312 0.361 0.902 !       0.84 eA-3
Q121 0.281 0.523 0.500 !       0.78 eA-3
Q122 0.064 0.516 0.085 !       0.75 eA-3
Q123 0.713 0.521 0.412 !       0.73 eA-3
Q124 0.203 0.494 0.546 !       0.70 eA-3
Q125 0.889 0.739 0.524 !       0.68 eA-3
Q126 0.488 0.481 0.277 !       0.67 eA-3
Q127 0.537 0.091 0.204 !       0.66 eA-3
Q128 0.086 0.518 0.025 !       0.66 eA-3
Q129 0.980 0.983 0.494 !       0.66 eA-3
Q130 0.439 0.487 0.445 !       0.66 eA-3
Q131 0.983 0.330 0.015 !       0.66 eA-3
Q132 0.477 0.203 0.373 !       0.65 eA-3
Q133 0.944 0.189-0.001 !       0.65 eA-3
Q134 0.624 0.795 0.074 !       0.63 eA-3
Q135 0.150 0.329 0.659 !       0.62 eA-3
Q136 0.782 0.736 0.039 !       0.62 eA-3
Q137 0.070 0.171 0.224 !       0.61 eA-3
Q138 0.067 0.741 0.475 !       0.61 eA-3
Q139 0.535 0.968 0.283 !       0.59 eA-3
Q140 0.189 0.379 0.620 !       0.59 eA-3
Q141 0.557 0.458 0.374 !       0.58 eA-3
C142 0.506 0.942 0.344 !       0.58 eA-3
Q143 0.128 0.398 0.630 !       0.58 eA-3
Q144 0.778 0.677 0.771 !       0.57 eA-3
Q145 0.148 0.073 0.129 !       0.57 eA-3
Q146 0.737 0.468 0.424 !       0.56 eA-3
Q147 0.555 0.979 0.122 !       0.55 eA-3
Q148 0.502 0.767 0.049 !       0.55 eA-3
Q149 0.478 0.982 0.151 !       0.54 eA-3
Q150 0.803 0.127 0.015 !       0.54 eA-3
Q151 0.271 0.826 0.985 !       0.53 eA-3
C152 0.557 0.544 0.837 !       0.53 eA-3
Q153 0.248 0.109 0.112 !       0.53 eA-3
Q154 0.834 0.517 0.641 !       0.51 eA-3
Q155 0.096 0.921 0.092 !       0.51 eA-3
Q156 0.894 0.379 0.472 !       0.50 eA-3
C157 0.650 0.952 0.388 !       0.50 eA-3
;
_refine_diff_density_max 0.962
_refine_diff_density_min -1.158
_refine_diff_density_rms 0.095
_refine_ls_extinction_method none
_refine_ls_goodness_of_fit_ref 1.007
_refine_ls_hydrogen_treatment mixed
_refine_ls_matrix_type full
_refine_ls_number_parameters 352
_refine_ls_number_reflns 5312
_refine_ls_number_restraints 6
_refine_ls_restrained_S_all 1.007
_refine_ls_R_factor_all 0.0653
_refine_ls_R_factor_gt 0.0454
_refine_ls_shift/su_max 0.001
_refine_ls_shift/su_mean 0.000
_refine_ls_structure_factor_coef Fsqd
_refine_ls_weighting_details 'w=1/[\s^2^(Fo^2^)+(0.0732P)^2^+3.6494P] where P=(Fo^2^+2Fc^2^)/3'
_refine_ls_weighting_scheme calc
_refine_ls_wR_factor_gt 0.1180
_refine_ls_wR_factor_ref 0.1285
_reflns_Friedel_coverage 0.000
_reflns_number_gt 3956
_reflns_number_total 5312
_reflns_threshold_expression 'I > 2\s(I)'
_cod_data_source_file am8b01314_si_002.cif
_cod_data_source_block 1
_cod_original_sg_symbol_H-M 'P 21/c'
_cod_database_code 4515368
_shelx_space_group_comment
;
The symmetry employed for this shelxl refinement is uniquely defined
by the following loop, which should always be used as a source of
symmetry information in preference to the above space-group names.
They are only intended as comments.
;
_shelxl_version_number 2014-3
_platon_squeeze_void_probe_radius 1.20

loop_
_space_group_symop_operation_xyz
'x, y, z'
'-x, y+1/2, -z+1/2'
'-x, -y, -z'
'x, -y-1/2, z-1/2'

loop_
_atom_site_label
_atom_site_type_symbol
_atom_site_fract_x
_atom_site_fract_y
_atom_site_fract_z
_atom_site_U_iso_or_equiv
_atom_site_adp_type
_atom_site_occupancy
_atom_site_site_symmetry_order
_atom_site_calc_flag
_atom_site_refinement_flags_posn
_atom_site_refinement_flags_adp
_atom_site_refinement_flags_occupancy
Cd1 Cd -0.27347(3) -0.50438(2) 0.44879(2) 0.03389(13) Uani 1 1 d . . .
Cl1 Cl -0.5000 -0.5000 0.5000 0.1253(16) Uani 1 2 d S . P
C1 C -0.1449(5) -0.6396(2) 0.4839(3) 0.0349(11) Uani 1 1 d . . .
C2 C -0.0592(5) -0.7080(2) 0.4960(3) 0.0296(9) Uani 1 1 d . . .
C3 C -0.1007(5) -0.7687(3) 0.5355(3) 0.0372(11) Uani 1 1 d . . .
H3A H -0.1850 -0.7671 0.5560 0.045 Uiso 1 1 calc R U .
C4 C -0.0194(5) -0.8314(3) 0.5452(3) 0.0386(11) Uani 1 1 d . . .
H4A H -0.0490 -0.8726 0.5719 0.046 Uiso 1 1 calc R U .
C5 C 0.1050(5) -0.8346(2) 0.5161(3) 0.0380(11) Uani 1 1 d . . .
H5A H 0.1611 -0.8774 0.5229 0.046 Uiso 1 1 calc R U .
C6 C 0.1443(5) -0.7742(2) 0.4774(3) 0.0319(10) Uani 1 1 d . . .
C7 C 0.0655(4) -0.7110(2) 0.4665(3) 0.0277(9) Uani 1 1 d . . .
H7A H 0.0957 -0.6702 0.4395 0.033 Uiso 1 1 calc R U .
C8 C 0.3069(5) -0.8344(2) 0.4061(3) 0.0364(11) Uani 1 1 d . . .
H8A H 0.2473 -0.8758 0.4000 0.044 Uiso 1 1 calc R U .
C9 C 0.4262(5) -0.8350(3) 0.3746(3) 0.0389(11) Uani 1 1 d . . .
H9A H 0.4506 -0.8773 0.3476 0.047 Uiso 1 1 calc R U .
C10 C 0.5117(5) -0.7738(2) 0.3820(3) 0.0337(10) Uani 1 1 d . . .
C11 C 0.4746(5) -0.7133(3) 0.4227(3) 0.0389(11) Uani 1 1 d . . .
H11A H 0.5306 -0.6706 0.4278 0.047 Uiso 1 1 calc R U .
C12 C 0.3559(5) -0.7157(2) 0.4558(3) 0.0361(11) Uani 1 1 d . . .
H12A H 0.3322 -0.6752 0.4858 0.043 Uiso 1 1 calc R U .
C13 C 0.6400(5) -0.7717(2) 0.3452(3) 0.0337(10) Uani 1 1 d . . .
C14 C 0.7279(5) -0.8320(2) 0.3508(3) 0.0366(11) Uani 1 1 d . . .
H14A H 0.7046 -0.8759 0.3753 0.044 Uiso 1 1 calc R U .
C15 C 0.8487(5) -0.8275(2) 0.3205(3) 0.0353(11) Uani 1 1 d . . .
H15A H 0.9113 -0.8677 0.3261 0.042 Uiso 1 1 calc R U .
C16 C 0.7941(5) -0.7078(3) 0.2754(3) 0.0399(12) Uani 1 1 d . . .
H16A H 0.8165 -0.6652 0.2482 0.048 Uiso 1 1 calc R U .
C17 C 0.6742(5) -0.7097(3) 0.3074(3) 0.0391(11) Uani 1 1 d . . .
H17A H 0.6152 -0.6681 0.3033 0.047 Uiso 1 1 calc R U .
C18 C 1.0093(5) -0.7629(2) 0.2517(3) 0.0340(10) Uani 1 1 d . . .
C19 C 1.0459(5) -0.8227(2) 0.2093(3) 0.0336(10) Uani 1 1 d . . .
H19A H 0.9880 -0.8647 0.2004 0.040 Uiso 1 1 calc R U .
C20 C 1.1702(5) -0.8190(2) 0.1804(3) 0.0345(11) Uani 1 1 d . . .
C21 C 1.2526(5) -0.7573(3) 0.1924(3) 0.0390(11) Uani 1 1 d . . .
H21A H 1.3375 -0.7556 0.1726 0.047 Uiso 1 1 calc R U .
C22 C 1.2117(5) -0.6980(3) 0.2333(3) 0.0405(12) Uani 1 1 d . . .
H22A H 1.2683 -0.6554 0.2410 0.049 Uiso 1 1 calc R U .
C23 C 1.0886(5) -0.7003(2) 0.2632(3) 0.0358(11) Uani 1 1 d . . .
H23A H 1.0597 -0.6596 0.2909 0.043 Uiso 1 1 calc R U .
C24 C 1.2100(6) -0.8825(3) 0.1333(3) 0.0395(12) Uani 1 1 d . . .
N1 N 0.8793(4) -0.76591(19) 0.2825(2) 0.0315(8) Uani 1 1 d . . .
N2 N 0.2739(4) -0.7748(2) 0.4461(2) 0.0324(9) Uani 1 1 d . . .
N3 N -0.1478(13) -0.5015(4) 0.1858(7) 0.132(4) Uani 1 1 d . . .
O1 O -0.1094(3) -0.59123(17) 0.4386(2) 0.0419(8) Uani 1 1 d . . .
O2 O -0.2493(3) -0.63328(19) 0.5161(2) 0.0482(9) Uani 1 1 d . . .
O3 O 1.1275(4) -0.93531(19) 0.1201(2) 0.0504(10) Uani 1 1 d . . .
O4 O 1.3215(4) -0.88055(19) 0.1069(2) 0.0486(9) Uani 1 1 d . . .
O5 O -0.4063(7) -0.5433(2) 0.3249(4) 0.096(2) Uani 1 1 d D . .
H51 H -0.497(3) -0.534(6) 0.312(6) 0.144 Uiso 1 1 d D U .
H52 H -0.373(9) -0.533(6) 0.282(4) 0.144 Uiso 1 1 d D U .
O6 O -0.1594(4) -0.4590(2) 0.5730(2) 0.0505(9) Uani 1 1 d D . .
H61 H -0.182(6) -0.478(3) 0.617(3) 0.076 Uiso 1 1 d D U .
H62 H -0.070(2) -0.460(4) 0.578(4) 0.076 Uiso 1 1 d D U .
O7 O -0.2857(11) -0.4823(4) 0.1976(4) 0.141(3) Uani 1 1 d . . .
O8 O -0.0746(8) -0.4644(3) 0.1389(5) 0.131(3) Uani 1 1 d . . .
O9 O -0.0989(8) -0.5532(3) 0.2239(5) 0.129(3) Uani 1 1 d . . .

loop_
_atom_site_aniso_label
_atom_site_aniso_U_11
_atom_site_aniso_U_22
_atom_site_aniso_U_33
_atom_site_aniso_U_23
_atom_site_aniso_U_13
_atom_site_aniso_U_12
Cd1 0.02976(18) 0.02596(18) 0.0498(2) 0.00374(15) 0.01731(14) 0.00078(13)
Cl1 0.0613(15) 0.135(3) 0.205(4) 0.093(3) 0.087(2) 0.0394(16)
C1 0.028(2) 0.036(2) 0.040(3) -0.007(2) 0.003(2) 0.0003(19)
C2 0.029(2) 0.030(2) 0.030(3) -0.0052(18) 0.0064(19) 0.0003(18)
C3 0.038(3) 0.043(3) 0.033(3) -0.006(2) 0.013(2) -0.005(2)
C4 0.045(3) 0.036(2) 0.035(3) 0.003(2) 0.009(2) -0.006(2)
C5 0.042(3) 0.030(2) 0.043(3) 0.004(2) 0.011(2) 0.006(2)
C6 0.033(2) 0.032(2) 0.031(3) -0.0013(19) 0.006(2) 0.0020(19)
C7 0.031(2) 0.024(2) 0.030(3) -0.0017(17) 0.0100(19) 0.0016(17)
C8 0.040(3) 0.026(2) 0.045(3) -0.006(2) 0.011(2) 0.0030(19)
C9 0.041(3) 0.034(2) 0.044(3) -0.009(2) 0.014(2) 0.010(2)
C10 0.033(2) 0.035(2) 0.031(3) -0.005(2) 0.003(2) 0.0071(19)
C11 0.034(2) 0.036(2) 0.048(3) -0.013(2) 0.011(2) -0.002(2)
C12 0.036(2) 0.031(2) 0.041(3) -0.012(2) 0.007(2) 0.0014(19)
C13 0.035(2) 0.037(2) 0.031(3) -0.011(2) 0.012(2) 0.0045(19)
C14 0.045(3) 0.029(2) 0.039(3) -0.003(2) 0.015(2) 0.003(2)
C15 0.044(3) 0.030(2) 0.035(3) -0.0024(19) 0.014(2) 0.009(2)
C16 0.051(3) 0.031(2) 0.040(3) -0.002(2) 0.014(2) 0.010(2)
C17 0.045(3) 0.031(2) 0.043(3) -0.002(2) 0.012(2) 0.014(2)
C18 0.039(3) 0.036(2) 0.030(2) 0.002(2) 0.014(2) 0.009(2)
C19 0.046(3) 0.028(2) 0.028(3) 0.0027(19) 0.011(2) 0.005(2)
C20 0.046(3) 0.036(2) 0.024(2) 0.0028(19) 0.012(2) 0.013(2)
C21 0.041(3) 0.044(3) 0.034(3) 0.005(2) 0.011(2) 0.005(2)
C22 0.046(3) 0.040(3) 0.035(3) 0.003(2) 0.008(2) 0.000(2)
C23 0.052(3) 0.031(2) 0.026(3) -0.0041(19) 0.012(2) 0.007(2)
C24 0.053(3) 0.035(3) 0.034(3) 0.010(2) 0.016(2) 0.015(2)
N1 0.039(2) 0.0294(18) 0.027(2) -0.0017(16) 0.0101(17) 0.0072(16)
N2 0.030(2) 0.0328(19) 0.035(2) -0.0040(16) 0.0079(17) 0.0059(16)
N3 0.175(11) 0.069(5) 0.143(9) -0.011(5) 0.007(8) 0.022(6)
O1 0.0420(19) 0.0305(17) 0.055(2) 0.0040(16) 0.0133(17) 0.0119(14)
O2 0.0316(18) 0.049(2) 0.067(3) -0.0117(18) 0.0177(17) 0.0057(15)
O3 0.062(2) 0.040(2) 0.055(2) -0.0159(18) 0.0276(19) 0.0063(18)
O4 0.057(2) 0.045(2) 0.052(2) 0.0089(17) 0.0315(19) 0.0165(17)
O5 0.122(4) 0.033(2) 0.103(4) -0.010(2) -0.052(3) 0.010(3)
O6 0.057(2) 0.046(2) 0.051(2) 0.0014(18) 0.019(2) -0.0065(19)
O7 0.213(9) 0.107(5) 0.097(5) 0.010(4) 0.014(5) 0.072(6)
O8 0.153(6) 0.068(4) 0.159(7) 0.053(4) 0.001(5) -0.030(4)
O9 0.153(6) 0.059(3) 0.181(7) 0.066(4) 0.048(5) 0.028(4)

loop_
_atom_type_symbol
_atom_type_description
_atom_type_scat_dispersion_real
_atom_type_scat_dispersion_imag
_atom_type_scat_source
C C 0.0181 0.0091 'International Tables Vol C Tables 4.2.6.8 and 6.1.1.4'
H H 0.0000 0.0000 'International Tables Vol C Tables 4.2.6.8 and 6.1.1.4'
N N 0.0311 0.0180 'International Tables Vol C Tables 4.2.6.8 and 6.1.1.4'
O O 0.0492 0.0322 'International Tables Vol C Tables 4.2.6.8 and 6.1.1.4'
Cd Cd 0.1185 4.6533 'International Tables Vol C Tables 4.2.6.8 and 6.1.1.4'
Cl Cl 0.3639 0.7018 'International Tables Vol C Tables 4.2.6.8 and 6.1.1.4'

loop_
_geom_angle_atom_site_label_1
_geom_angle_atom_site_label_2
_geom_angle_atom_site_label_3
_geom_angle
_geom_angle_site_symmetry_1
_geom_angle_site_symmetry_3
O1 Cd1 O6 95.61(14) . .
O1 Cd1 O5 89.73(18) . .
O6 Cd1 O5 174.59(19) . .
O1 Cd1 O3 80.84(12) . 2_655
O6 Cd1 O3 90.72(13) . 2_655
O5 Cd1 O3 91.0(2) . 2_655
O1 Cd1 O4 134.28(12) . 2_655
O6 Cd1 O4 91.58(13) . 2_655
O5 Cd1 O4 85.28(14) . 2_655
O3 Cd1 O4 53.92(12) 2_655 2_655
O1 Cd1 Cl1 136.00(9) . .
O6 Cd1 Cl1 89.09(10) . .
O5 Cd1 Cl1 86.5(2) . .
O3 Cd1 Cl1 142.98(9) 2_655 .
O4 Cd1 Cl1 89.08(8) 2_655 .
O1 Cd1 O2 52.76(11) . .
O6 Cd1 O2 87.39(13) . .
O5 Cd1 O2 95.18(14) . .
O3 Cd1 O2 133.03(12) 2_655 .
O4 Cd1 O2 172.96(10) 2_655 .
Cl1 Cd1 O2 83.95(7) . .
O1 Cd1 C24 107.44(14) . 2_655
O6 Cd1 C24 92.16(14) . 2_655
O5 Cd1 C24 87.05(18) . 2_655
O3 Cd1 C24 26.93(14) 2_655 2_655
O4 Cd1 C24 27.02(13) 2_655 2_655
Cl1 Cd1 C24 116.09(11) . 2_655
O2 Cd1 C24 159.96(13) . 2_655
Cd1 Cl1 Cd1 180.000(12) 3_446 .
O2 C1 O1 122.5(4) . .
O2 C1 C2 120.1(4) . .
O1 C1 C2 117.4(4) . .
C3 C2 C7 119.2(4) . .
C3 C2 C1 121.7(4) . .
C7 C2 C1 119.1(4) . .
C4 C3 C2 120.3(4) . .
C4 C3 H3A 119.9 . .
C2 C3 H3A 119.9 . .
C3 C4 C5 120.7(4) . .
C3 C4 H4A 119.6 . .
C5 C4 H4A 119.6 . .
C6 C5 C4 118.1(4) . .
C6 C5 H5A 121.0 . .
C4 C5 H5A 121.0 . .
C5 C6 C7 122.6(4) . .
C5 C6 N2 120.1(4) . .
C7 C6 N2 117.2(4) . .
C6 C7 C2 119.1(4) . .
C6 C7 H7A 120.5 . .
C2 C7 H7A 120.5 . .
N2 C8 C9 119.9(4) . .
N2 C8 H8A 120.1 . .
C9 C8 H8A 120.1 . .
C8 C9 C10 120.0(4) . .
C8 C9 H9A 120.0 . .
C10 C9 H9A 120.0 . .
C11 C10 C9 118.7(4) . .
C11 C10 C13 120.0(4) . .
C9 C10 C13 121.3(4) . .
C12 C11 C10 119.5(4) . .
C12 C11 H11A 120.3 . .
C10 C11 H11A 120.3 . .
N2 C12 C11 120.4(4) . .
N2 C12 H12A 119.8 . .
C11 C12 H12A 119.8 . .
C17 C13 C14 119.2(4) . .
C17 C13 C10 120.4(4) . .
C14 C13 C10 120.3(4) . .
C15 C14 C13 119.2(4) . .
C15 C14 H14A 120.4 . .
C13 C14 H14A 120.4 . .
N1 C15 C14 120.4(4) . .
N1 C15 H15A 119.8 . .
C14 C15 H15A 119.8 . .
N1 C16 C17 120.1(5) . .
N1 C16 H16A 119.9 . .
C17 C16 H16A 119.9 . .
C13 C17 C16 120.0(4) . .
C13 C17 H17A 120.0 . .
C16 C17 H17A 120.0 . .
C23 C18 C19 122.4(4) . .
C23 C18 N1 119.1(4) . .
C19 C18 N1 118.4(4) . .
C18 C19 C20 117.7(4) . .
C18 C19 H19A 121.1 . .
C20 C19 H19A 121.1 . .
C21 C20 C19 120.9(4) . .
C21 C20 C24 120.7(4) . .
C19 C20 C24 118.4(4) . .
C20 C21 C22 120.0(5) . .
C20 C21 H21A 120.0 . .
C22 C21 H21A 120.0 . .
C21 C22 C23 120.4(5) . .
C21 C22 H22A 119.8 . .
C23 C22 H22A 119.8 . .
C18 C23 C22 118.5(4) . .
C18 C23 H23A 120.7 . .
C22 C23 H23A 120.7 . .
O3 C24 O4 122.3(5) . .
O3 C24 C20 118.1(4) . .
O4 C24 C20 119.6(5) . .
O3 C24 Cd1 58.9(2) . 2_645
O4 C24 Cd1 63.4(3) . 2_645
C20 C24 Cd1 176.7(4) . 2_645
C16 N1 C15 120.9(4) . .
C16 N1 C18 120.2(4) . .
C15 N1 C18 118.8(4) . .
C12 N2 C8 121.4(4) . .
C12 N2 C6 119.3(4) . .
C8 N2 C6 119.3(4) . .
O9 N3 O8 120.9(11) . .
O9 N3 O7 114.1(11) . .
O8 N3 O7 125.0(8) . .
C1 O1 Cd1 99.7(3) . .
C1 O2 Cd1 85.0(3) . .
C24 O3 Cd1 94.2(3) . 2_645
C24 O4 Cd1 89.5(3) . 2_645
Cd1 O5 H51 121(7) . .
Cd1 O5 H52 116(7) . .
H51 O5 H52 105(5) . .
Cd1 O6 H61 117(4) . .
Cd1 O6 H62 112(5) . .
H61 O6 H62 110(4) . .

loop_
_geom_bond_atom_site_label_1
_geom_bond_atom_site_label_2
_geom_bond_distance
_geom_bond_site_symmetry_2
Cd1 O1 2.288(3) .
Cd1 O6 2.305(4) .
Cd1 O5 2.323(5) .
Cd1 O3 2.365(3) 2_655
Cd1 O4 2.464(4) 2_655
Cd1 Cl1 2.5209(3) .
Cd1 O2 2.608(4) .
Cd1 C24 2.755(5) 2_655
Cl1 Cd1 2.5209(3) 3_446
C1 O2 1.246(5) .
C1 O1 1.257(6) .
C1 C2 1.499(6) .
C2 C3 1.394(6) .
C2 C7 1.398(6) .
C3 C4 1.389(7) .
C3 H3A 0.9500 .
C4 C5 1.393(7) .
C4 H4A 0.9500 .
C5 C6 1.375(6) .
C5 H5A 0.9500 .
C6 C7 1.382(6) .
C6 N2 1.460(6) .
C7 H7A 0.9500 .
C8 N2 1.352(5) .
C8 C9 1.368(6) .
C8 H8A 0.9500 .
C9 C10 1.389(7) .
C9 H9A 0.9500 .
C10 C11 1.385(6) .
C10 C13 1.499(6) .
C11 C12 1.377(6) .
C11 H11A 0.9500 .
C12 N2 1.338(6) .
C12 H12A 0.9500 .
C13 C17 1.373(7) .
C13 C14 1.391(6) .
C14 C15 1.372(6) .
C14 H14A 0.9500 .
C15 N1 1.357(6) .
C15 H15A 0.9500 .
C16 N1 1.343(6) .
C16 C17 1.377(7) .
C16 H16A 0.9500 .
C17 H17A 0.9500 .
C18 C23 1.377(6) .
C18 C19 1.390(6) .
C18 N1 1.459(6) .
C19 C20 1.391(6) .
C19 H19A 0.9500 .
C20 C21 1.379(7) .
C20 C24 1.499(6) .
C21 C22 1.385(7) .
C21 H21A 0.9500 .
C22 C23 1.387(7) .
C22 H22A 0.9500 .
C23 H23A 0.9500 .
C24 O3 1.251(6) .
C24 O4 1.251(6) .
C24 Cd1 2.755(5) 2_645
N3 O9 1.188(9) .
N3 O8 1.343(13) .
N3 O7 1.441(13) .
O3 Cd1 2.365(3) 2_645
O4 Cd1 2.464(4) 2_645
O5 H51 0.88(2) .
O5 H52 0.86(2) .
O6 H61 0.88(2) .
O6 H62 0.856(19) .

loop_
_geom_hbond_atom_site_label_D
_geom_hbond_atom_site_label_H
_geom_hbond_atom_site_label_A
_geom_hbond_distance_DH
_geom_hbond_distance_HA
_geom_hbond_distance_DA
_geom_hbond_angle_DHA
_geom_hbond_site_symmetry_A
C7 H7A O6 0.95 2.47 3.353(6) 154.5 3_546
C8 H8A O8 0.95 2.34 3.273(8) 167.9 2_545
C8 H8A O7 0.95 2.62 3.203(8) 120.3 2_545
C9 H9A O7 0.95 2.53 3.160(8) 124.0 2_545
C11 H11A O2 0.95 2.45 3.190(6) 134.8 1_655
C12 H12A O4 0.95 2.28 3.147(6) 150.9 4_446
C15 H15A O8 0.95 2.38 3.321(8) 171.6 2_645
C16 H16A O9 0.95 2.28 3.196(7) 162.0 1_655
C17 H17A O5 0.95 2.33 3.180(6) 148.1 1_655
C23 H23A O9 0.95 2.60 3.253(7) 126.1 1_655
O5 H52 O7 0.86(2) 2.01(4) 2.850(12) 165(11) .
O6 H62 O1 0.856(19) 2.05(4) 2.821(5) 149(6) 3_546

loop_
_platon_squeeze_void_nr
_platon_squeeze_void_average_x
_platon_squeeze_void_average_y
_platon_squeeze_void_average_z
_platon_squeeze_void_volume
_platon_squeeze_void_count_electrons
_platon_squeeze_void_content
1 0.499 0.606 0.055 674 250 ' '
